data_7031814
loop_
_publ_author_name
'Del \'Aguila-S\'anchez, Miguel A'
'Santos-Bastos, Neidemar M'
'Ramalho-Freitas, Maria C'
'Garc\'ia L\'opez, Jes\'us'
'Costa de Souza, Marcos'
'Camargos-Resende, Jackson A L'
'Casimiro, Mar\'ia'
'Alves-Romeiro, Gilberto'
'Iglesias, Mar\'ia Jos\'e'
'L\'opez Ortiz, Fernando'

_publ_section_title
;
 Synthetic, structural, NMR and catalytic studies of phosphinic
 amide-phosphoryl chalcogenides (chalcogen = O, S, Se) as mixed-donor
 bidentate ligands in zinc chemistry.
;
_journal_issue 37
_journal_name_full 'Dalton transactions (Cambridge, England : 2003)'
_journal_page_first 14079
_journal_page_last 14091
_journal_paper_doi 10.1039/c4dt01789g
_journal_volume 43
_journal_year 2014
_chemical_formula_sum 'C30 H33 Cl2 N O P2 Se Zn'
_chemical_formula_weight 700.74
_chemical_name_systematic
;
 ?
;
_space_group_IT_number 14
_symmetry_cell_setting monoclinic
_symmetry_Int_Tables_number 14
_symmetry_space_group_name_Hall '-P 2ybc'
_symmetry_space_group_name_H-M 'P 1 21/c 1'
_atom_sites_solution_hydrogens geom
_audit_creation_date 2014-01-08T23:58:40-00:00
_audit_creation_method 'WinGX routine CIF_UPDATE'
_cell_angle_alpha 90
_cell_angle_beta 93.696(7)
_cell_angle_gamma 90
_cell_formula_units_Z 4
_cell_length_a 10.780(3)
_cell_length_b 15.617(4)
_cell_length_c 18.356(5)
_cell_measurement_temperature 100(2)
_cell_volume 3083.8(14)
_computing_molecular_graphics 'Mercury(Macrae et al., 2006)'
_computing_publication_material 'WinGX publication routines (Farrugia, 1999)'
_computing_structure_refinement 'SHELXL-2013 (Sheldrick, 2013)'
_computing_structure_solution 'SUPERFLIP(Palatinus & Chapuis, 2007)'
_diffrn_ambient_temperature 100(2)
_diffrn_measured_fraction_theta_full 0.978
_diffrn_measured_fraction_theta_max 0.996
_diffrn_measurement_device_type 'Smart 1000 CCD'
_diffrn_radiation_type MoK\a
_diffrn_radiation_wavelength 0.71073
_diffrn_reflns_av_R_equivalents 0.0684
_diffrn_reflns_Laue_measured_fraction_full 0.978
_diffrn_reflns_Laue_measured_fraction_max 0.996
_diffrn_reflns_limit_h_max 9
_diffrn_reflns_limit_h_min -12
_diffrn_reflns_limit_k_max 15
_diffrn_reflns_limit_k_min -18
_diffrn_reflns_limit_l_max 21
_diffrn_reflns_limit_l_min -21
_diffrn_reflns_number 16631
_diffrn_reflns_point_group_measured_fraction_full 0.978
_diffrn_reflns_point_group_measured_fraction_max 0.996
_diffrn_reflns_theta_full 25.242
_diffrn_reflns_theta_max 25.047
_diffrn_reflns_theta_min 1.714
_exptl_absorpt_coefficient_mu 2.278
_exptl_absorpt_correction_T_max 1
_exptl_absorpt_correction_T_min 0.719867
_exptl_absorpt_correction_type multi-scan
_exptl_absorpt_process_details
;
        SADABS
;
_exptl_crystal_colour colourless
_exptl_crystal_density_diffrn 1.509
_exptl_crystal_description prism
_exptl_crystal_F_000 1424
_exptl_crystal_size_max 0.31
_exptl_crystal_size_mid 0.07
_exptl_crystal_size_min 0.05
_refine_diff_density_max 0.695
_refine_diff_density_min -0.544
_refine_diff_density_rms 0.101
_refine_ls_extinction_method none
_refine_ls_goodness_of_fit_ref 1.063
_refine_ls_hydrogen_treatment constr
_refine_ls_matrix_type full
_refine_ls_number_parameters 343
_refine_ls_number_reflns 5446
_refine_ls_number_restraints 0
_refine_ls_restrained_S_all 1.063
_refine_ls_R_factor_all 0.0749
_refine_ls_R_factor_gt 0.0531
_refine_ls_shift/su_max 0.001
_refine_ls_shift/su_mean 0
_refine_ls_structure_factor_coef Fsqd
_refine_ls_weighting_details 'w=1/[\s^2^(Fo^2^)+(0.0349P)^2^+1.9635P] where P=(Fo^2^+2Fc^2^)/3'
_refine_ls_weighting_scheme calc
_refine_ls_wR_factor_gt 0.101
_refine_ls_wR_factor_ref 0.1084
_reflns_number_gt 4201
_reflns_number_total 5446
_reflns_threshold_expression 'I > 2\s(I)'
_cod_data_source_file c4dt01789g2.cif
_cod_data_source_block nbe156_s
_cod_depositor_comments 'Adding full bibliography for 7031812--7031815.cif.'
_cod_original_cell_volume 3083.9(14)
_cod_original_sg_symbol_H-M 'P 21/c'
_cod_database_code 7031814

loop_
_symmetry_equiv_pos_as_xyz
'x, y, z'
'-x, y+1/2, -z+1/2'
'-x, -y, -z'
'x, -y-1/2, z-1/2'

loop_
_atom_site_label
_atom_site_type_symbol
_atom_site_fract_x
_atom_site_fract_y
_atom_site_fract_z
_atom_site_U_iso_or_equiv
_atom_site_adp_type
_atom_site_occupancy
_atom_site_calc_flag
Zn1 Zn 0.34150(5) 0.63319(4) 0.71462(3) 0.01926(16) Uani 1 d
Cl1 Cl 0.19857(13) 0.63283(9) 0.62165(7) 0.0330(3) Uani 1 d
Cl2 Cl 0.52824(13) 0.66369(9) 0.67572(7) 0.0361(4) Uani 1 d
P1 P 0.28370(12) 0.74799(8) 0.86934(6) 0.0165(3) Uani 1 d
P2 P 0.21652(12) 0.52378(8) 0.86228(6) 0.0168(3) Uani 1 d
Se1 Se 0.35064(5) 0.49727(3) 0.78290(3) 0.02314(15) Uani 1 d
O1 O 0.2913(3) 0.7008(2) 0.79877(16) 0.0205(8) Uani 1 d
N1 N 0.3901(4) 0.8217(2) 0.8884(2) 0.0172(9) Uani 1 d
C1 C 0.3007(4) 0.6729(3) 0.9461(2) 0.0184(11) Uani 1 d
C2 C 0.2783(4) 0.5827(3) 0.9430(2) 0.0183(11) Uani 1 d
C3 C 0.2996(5) 0.5343(3) 1.0059(3) 0.0248(12) Uani 1 d
H3 H 0.2852 0.4756 1.0037 0.03 Uiso 1 calc
C4 C 0.3417(5) 0.5705(3) 1.0718(3) 0.0298(13) Uani 1 d
H4 H 0.3576 0.5362 1.1128 0.036 Uiso 1 calc
C5 C 0.3598(5) 0.6575(3) 1.0762(3) 0.0257(12) Uani 1 d
H5 H 0.3857 0.6828 1.1205 0.031 Uiso 1 calc
C6 C 0.3391(4) 0.7075(3) 1.0137(2) 0.0207(11) Uani 1 d
H6 H 0.3513 0.7664 1.0173 0.025 Uiso 1 calc
C7 C 0.1680(5) 0.4175(3) 0.8915(2) 0.0192(11) Uani 1 d
C8 C 0.2499(5) 0.3487(3) 0.8896(3) 0.0266(12) Uani 1 d
H8 H 0.3329 0.3582 0.8812 0.032 Uiso 1 calc
C9 C 0.2086(5) 0.2668(3) 0.9001(3) 0.0277(13) Uani 1 d
H9 H 0.2639 0.2212 0.8993 0.033 Uiso 1 calc
C10 C 0.0859(5) 0.2520(3) 0.9117(3) 0.0289(13) Uani 1 d
H10 H 0.058 0.1962 0.9172 0.035 Uiso 1 calc
C11 C 0.0041(5) 0.3188(3) 0.9154(3) 0.0287(13) Uani 1 d
H11 H -0.0784 0.3086 0.9247 0.034 Uiso 1 calc
C12 C 0.0449(5) 0.4014(3) 0.9051(3) 0.0259(12) Uani 1 d
H12 H -0.0106 0.4468 0.9073 0.031 Uiso 1 calc
C13 C 0.0724(5) 0.5742(3) 0.8330(2) 0.0203(11) Uani 1 d
C14 C -0.0003(5) 0.6110(3) 0.8855(3) 0.0227(12) Uani 1 d
H14 H 0.0321 0.6173 0.9334 0.027 Uiso 1 calc
C15 C -0.1198(5) 0.6378(3) 0.8661(3) 0.0277(13) Uani 1 d
H15 H -0.1672 0.6627 0.901 0.033 Uiso 1 calc
C16 C -0.1703(5) 0.6280(3) 0.7947(3) 0.0310(13) Uani 1 d
H16 H -0.2517 0.6445 0.7821 0.037 Uiso 1 calc
C17 C -0.0968(5) 0.5930(3) 0.7431(3) 0.0272(13) Uani 1 d
H17 H -0.1288 0.5881 0.695 0.033 Uiso 1 calc
C18 C 0.0224(5) 0.5654(3) 0.7615(2) 0.0199(11) Uani 1 d
H18 H 0.0695 0.541 0.7262 0.024 Uiso 1 calc
C19 C 0.1339(4) 0.7986(3) 0.8695(2) 0.0151(10) Uani 1 d
C20 C 0.0589(5) 0.8026(3) 0.8043(3) 0.0200(11) Uani 1 d
H20 H 0.0847 0.7768 0.7622 0.024 Uiso 1 calc
C21 C -0.0530(5) 0.8451(3) 0.8031(3) 0.0251(12) Uani 1 d
H21 H -0.1026 0.8475 0.7597 0.03 Uiso 1 calc
C22 C -0.0934(5) 0.8840(3) 0.8646(3) 0.0265(12) Uani 1 d
H22 H -0.1678 0.9143 0.8625 0.032 Uiso 1 calc
C23 C -0.0214(5) 0.8772(3) 0.9297(3) 0.0292(13) Uani 1 d
H23 H -0.0491 0.9017 0.9719 0.035 Uiso 1 calc
C24 C 0.0910(4) 0.8346(3) 0.9325(3) 0.0209(11) Uani 1 d
H24 H 0.1381 0.8299 0.9766 0.025 Uiso 1 calc
C25 C 0.5215(5) 0.7929(3) 0.9037(3) 0.0279(13) Uani 1 d
H25 H 0.5185 0.7334 0.9205 0.033 Uiso 1 calc
C26 C 0.5864(5) 0.8452(4) 0.9659(3) 0.0442(16) Uani 1 d
H26A H 0.5377 0.8433 1.0079 0.066 Uiso 1 calc
H26B H 0.5947 0.9036 0.9505 0.066 Uiso 1 calc
H26C H 0.6672 0.8216 0.9783 0.066 Uiso 1 calc
C27 C 0.5964(5) 0.7939(4) 0.8374(3) 0.0380(15) Uani 1 d
H27A H 0.5549 0.7603 0.7994 0.057 Uiso 1 calc
H27B H 0.6773 0.7704 0.8496 0.057 Uiso 1 calc
H27C H 0.6047 0.8518 0.8208 0.057 Uiso 1 calc
C28 C 0.3798(5) 0.9122(3) 0.8604(3) 0.0229(12) Uani 1 d
H28 H 0.4651 0.9343 0.8635 0.027 Uiso 1 calc
C29 C 0.3358(5) 0.9191(3) 0.7796(3) 0.0317(13) Uani 1 d
H29A H 0.3841 0.8813 0.7514 0.047 Uiso 1 calc
H29B H 0.346 0.9769 0.7632 0.047 Uiso 1 calc
H29C H 0.2497 0.9034 0.7734 0.047 Uiso 1 calc
C30 C 0.3086(6) 0.9712(3) 0.9082(3) 0.0435(16) Uani 1 d
H30A H 0.3401 0.9655 0.9581 0.065 Uiso 1 calc
H30B H 0.222 0.9562 0.9042 0.065 Uiso 1 calc
H30C H 0.3184 1.0294 0.8927 0.065 Uiso 1 calc

loop_
_atom_site_aniso_label
_atom_site_aniso_U_11
_atom_site_aniso_U_22
_atom_site_aniso_U_33
_atom_site_aniso_U_23
_atom_site_aniso_U_13
_atom_site_aniso_U_12
Zn1 0.0199(3) 0.0224(3) 0.0156(3) -0.0007(2) 0.0015(2) 0.0019(2)
Cl1 0.0330(8) 0.0456(9) 0.0192(7) 0.0085(6) -0.0069(6) -0.0101(6)
Cl2 0.0239(8) 0.0498(9) 0.0354(8) 0.0082(7) 0.0083(6) 0.0009(6)
P1 0.0172(7) 0.0194(7) 0.0126(6) -0.0002(5) -0.0015(5) 0.0000(5)
P2 0.0182(7) 0.0180(7) 0.0141(6) -0.0005(5) -0.0003(5) 0.0012(5)
Se1 0.0261(3) 0.0224(3) 0.0213(3) 0.0015(2) 0.0051(2) 0.0049(2)
O1 0.025(2) 0.0218(19) 0.0148(17) -0.0003(14) 0.0005(15) 0.0030(15)
N1 0.016(2) 0.018(2) 0.017(2) 0.0023(17) -0.0019(17) -0.0028(17)
C1 0.014(3) 0.026(3) 0.015(2) 0.002(2) 0.001(2) 0.002(2)
C2 0.017(3) 0.021(3) 0.017(3) 0.001(2) -0.002(2) 0.001(2)
C3 0.031(3) 0.017(3) 0.026(3) 0.000(2) -0.001(2) -0.004(2)
C4 0.049(4) 0.024(3) 0.016(3) 0.005(2) -0.005(2) 0.002(3)
C5 0.032(3) 0.031(3) 0.013(3) -0.003(2) -0.006(2) 0.000(2)
C6 0.018(3) 0.026(3) 0.018(3) 0.001(2) 0.000(2) -0.001(2)
C7 0.023(3) 0.021(3) 0.013(2) -0.002(2) -0.001(2) -0.001(2)
C8 0.024(3) 0.034(3) 0.022(3) 0.006(2) 0.004(2) 0.002(2)
C9 0.032(3) 0.022(3) 0.029(3) 0.004(2) 0.005(2) 0.006(2)
C10 0.040(4) 0.020(3) 0.026(3) 0.002(2) 0.004(3) 0.001(3)
C11 0.031(3) 0.025(3) 0.031(3) 0.006(2) 0.014(3) -0.004(2)
C12 0.030(3) 0.024(3) 0.024(3) -0.003(2) 0.006(2) 0.007(2)
C13 0.024(3) 0.015(3) 0.021(3) 0.004(2) -0.002(2) -0.005(2)
C14 0.027(3) 0.024(3) 0.017(3) 0.001(2) -0.001(2) 0.000(2)
C15 0.026(3) 0.022(3) 0.035(3) 0.002(2) 0.005(3) 0.001(2)
C16 0.024(3) 0.022(3) 0.046(4) 0.004(3) -0.005(3) 0.001(2)
C17 0.031(3) 0.020(3) 0.029(3) 0.002(2) -0.010(3) -0.005(2)
C18 0.022(3) 0.018(3) 0.019(3) 0.001(2) -0.002(2) -0.001(2)
C19 0.015(3) 0.011(2) 0.019(3) 0.0030(19) 0.001(2) -0.0038(19)
C20 0.023(3) 0.018(3) 0.019(3) 0.000(2) -0.001(2) -0.008(2)
C21 0.018(3) 0.020(3) 0.035(3) 0.010(2) -0.010(2) -0.005(2)
C22 0.019(3) 0.019(3) 0.041(3) 0.011(2) 0.003(3) 0.000(2)
C23 0.033(3) 0.028(3) 0.027(3) 0.003(2) 0.008(3) 0.003(2)
C24 0.019(3) 0.026(3) 0.017(3) 0.002(2) -0.001(2) 0.002(2)
C25 0.016(3) 0.030(3) 0.037(3) 0.010(2) -0.002(2) -0.002(2)
C26 0.032(4) 0.068(5) 0.031(3) 0.006(3) -0.009(3) -0.015(3)
C27 0.023(3) 0.035(4) 0.055(4) -0.001(3) 0.000(3) 0.000(3)
C28 0.027(3) 0.018(3) 0.024(3) -0.004(2) 0.001(2) -0.002(2)
C29 0.036(4) 0.027(3) 0.031(3) 0.011(2) -0.002(3) -0.004(3)
C30 0.058(5) 0.021(3) 0.053(4) -0.006(3) 0.019(3) -0.007(3)

loop_
_atom_type_symbol
_atom_type_description
_atom_type_scat_dispersion_real
_atom_type_scat_dispersion_imag
_atom_type_scat_source
C C 0.0033 0.0016 'International Tables Vol C Tables 4.2.6.8 and 6.1.1.4'
H H 0 0 'International Tables Vol C Tables 4.2.6.8 and 6.1.1.4'
N N 0.0061 0.0033 'International Tables Vol C Tables 4.2.6.8 and 6.1.1.4'
O O 0.0106 0.006 'International Tables Vol C Tables 4.2.6.8 and 6.1.1.4'
P P 0.1023 0.0942 'International Tables Vol C Tables 4.2.6.8 and 6.1.1.4'
Cl Cl 0.1484 0.1585 'International Tables Vol C Tables 4.2.6.8 and 6.1.1.4'
Zn Zn 0.2839 1.4301 'International Tables Vol C Tables 4.2.6.8 and 6.1.1.4'
Se Se -0.0929 2.2259 'International Tables Vol C Tables 4.2.6.8 and 6.1.1.4'

loop_
_geom_angle_atom_site_label_1
_geom_angle_atom_site_label_2
_geom_angle_atom_site_label_3
_geom_angle
O1 Zn1 Cl1 112.95(10)
O1 Zn1 Cl2 115.76(11)
Cl1 Zn1 Cl2 110.47(6)
O1 Zn1 Se1 93.84(9)
Cl1 Zn1 Se1 113.02(4)
Cl2 Zn1 Se1 109.85(4)
O1 P1 N1 116.8(2)
O1 P1 C19 108.5(2)
N1 P1 C19 107.8(2)
O1 P1 C1 110.0(2)
N1 P1 C1 104.5(2)
C19 P1 C1 109.0(2)
C13 P2 C7 103.2(2)
C13 P2 C2 106.5(2)
C7 P2 C2 108.3(2)
C13 P2 Se1 119.12(16)
C7 P2 Se1 103.92(16)
C2 P2 Se1 114.69(16)
P2 Se1 Zn1 99.88(4)
P1 O1 Zn1 166.6(2)
C25 N1 C28 113.3(4)
C25 N1 P1 117.9(3)
C28 N1 P1 123.3(3)
C6 C1 C2 117.3(4)
C6 C1 P1 116.5(4)
C2 C1 P1 126.3(3)
C3 C2 C1 119.1(4)
C3 C2 P2 115.5(4)
C1 C2 P2 125.4(3)
C4 C3 C2 122.1(5)
C4 C3 H3 118.9
C2 C3 H3 118.9
C5 C4 C3 119.5(5)
C5 C4 H4 120.3
C3 C4 H4 120.3
C4 C5 C6 119.4(5)
C4 C5 H5 120.3
C6 C5 H5 120.3
C1 C6 C5 122.6(5)
C1 C6 H6 118.7
C5 C6 H6 118.7
C12 C7 C8 118.6(5)
C12 C7 P2 120.7(4)
C8 C7 P2 119.9(4)
C9 C8 C7 120.3(5)
C9 C8 H8 119.9
C7 C8 H8 119.9
C8 C9 C10 120.2(5)
C8 C9 H9 119.9
C10 C9 H9 119.9
C11 C10 C9 120.6(5)
C11 C10 H10 119.7
C9 C10 H10 119.7
C10 C11 C12 119.5(5)
C10 C11 H11 120.2
C12 C11 H11 120.2
C11 C12 C7 120.7(5)
C11 C12 H12 119.6
C7 C12 H12 119.6
C18 C13 C14 119.2(5)
C18 C13 P2 121.0(4)
C14 C13 P2 119.0(4)
C15 C14 C13 120.0(5)
C15 C14 H14 120
C13 C14 H14 120
C14 C15 C16 120.7(5)
C14 C15 H15 119.7
C16 C15 H15 119.7
C17 C16 C15 118.8(5)
C17 C16 H16 120.6
C15 C16 H16 120.6
C18 C17 C16 121.4(5)
C18 C17 H17 119.3
C16 C17 H17 119.3
C17 C18 C13 119.9(5)
C17 C18 H18 120
C13 C18 H18 120
C24 C19 C20 119.2(4)
C24 C19 P1 121.7(4)
C20 C19 P1 119.1(4)
C21 C20 C19 119.5(5)
C21 C20 H20 120.2
C19 C20 H20 120.2
C20 C21 C22 121.5(5)
C20 C21 H21 119.3
C22 C21 H21 119.3
C21 C22 C23 119.0(5)
C21 C22 H22 120.5
C23 C22 H22 120.5
C24 C23 C22 120.7(5)
C24 C23 H23 119.7
C22 C23 H23 119.7
C23 C24 C19 120.1(5)
C23 C24 H24 120
C19 C24 H24 120
N1 C25 C27 113.3(4)
N1 C25 C26 111.1(4)
C27 C25 C26 110.7(4)
N1 C25 H25 107.1
C27 C25 H25 107.1
C26 C25 H25 107.1
C25 C26 H26A 109.5
C25 C26 H26B 109.5
H26A C26 H26B 109.5
C25 C26 H26C 109.5
H26A C26 H26C 109.5
H26B C26 H26C 109.5
C25 C27 H27A 109.5
C25 C27 H27B 109.5
H27A C27 H27B 109.5
C25 C27 H27C 109.5
H27A C27 H27C 109.5
H27B C27 H27C 109.5
N1 C28 C30 113.7(4)
N1 C28 C29 114.0(4)
C30 C28 C29 112.4(5)
N1 C28 H28 105.2
C30 C28 H28 105.2
C29 C28 H28 105.2
C28 C29 H29A 109.5
C28 C29 H29B 109.5
H29A C29 H29B 109.5
C28 C29 H29C 109.5
H29A C29 H29C 109.5
H29B C29 H29C 109.5
C28 C30 H30A 109.5
C28 C30 H30B 109.5
H30A C30 H30B 109.5
C28 C30 H30C 109.5
H30A C30 H30C 109.5
H30B C30 H30C 109.5

loop_
_geom_bond_atom_site_label_1
_geom_bond_atom_site_label_2
_geom_bond_distance
Zn1 O1 1.976(3)
Zn1 Cl1 2.2242(14)
Zn1 Cl2 2.2304(15)
Zn1 Se1 2.4639(9)
P1 O1 1.497(3)
P1 N1 1.646(4)
P1 C19 1.798(5)
P1 C1 1.833(5)
P2 C13 1.793(5)
P2 C7 1.831(5)
P2 C2 1.833(5)
P2 Se1 2.1580(14)
N1 C25 1.495(6)
N1 C28 1.507(6)
C1 C6 1.392(6)
C1 C2 1.429(6)
C2 C3 1.387(6)
C3 C4 1.386(7)
C3 H3 0.93
C4 C5 1.375(7)
C4 H4 0.93
C5 C6 1.394(6)
C5 H5 0.93
C6 H6 0.93
C7 C12 1.389(7)
C7 C8 1.393(7)
C8 C9 1.371(7)
C8 H8 0.93
C9 C10 1.373(7)
C9 H9 0.93
C10 C11 1.371(7)
C10 H10 0.93
C11 C12 1.380(7)
C11 H11 0.93
C12 H12 0.93
C13 C18 1.393(6)
C13 C14 1.404(6)
C14 C15 1.379(7)
C14 H14 0.93
C15 C16 1.395(7)
C15 H15 0.93
C16 C17 1.386(7)
C16 H16 0.93
C17 C18 1.377(7)
C17 H17 0.93
C18 H18 0.93
C19 C24 1.392(6)
C19 C20 1.402(6)
C20 C21 1.376(7)
C20 H20 0.93
C21 C22 1.377(7)
C21 H21 0.93
C22 C23 1.387(7)
C22 H22 0.93
C23 C24 1.381(7)
C23 H23 0.93
C24 H24 0.93
C25 C27 1.504(7)
C25 C26 1.535(7)
C25 H25 0.98
C26 H26A 0.96
C26 H26B 0.96
C26 H26C 0.96
C27 H27A 0.96
C27 H27B 0.96
C27 H27C 0.96
C28 C30 1.515(7)
C28 C29 1.533(6)
C28 H28 0.98
C29 H29A 0.96
C29 H29B 0.96
C29 H29C 0.96
C30 H30A 0.96
C30 H30B 0.96
C30 H30C 0.96

loop_
_geom_hbond_atom_site_label_D
_geom_hbond_atom_site_label_H
_geom_hbond_atom_site_label_A
_geom_hbond_distance_DH
_geom_hbond_distance_HA
_geom_hbond_distance_DA
_geom_hbond_angle_DHA
_geom_hbond_site_symmetry_A
C18 H18 Cl1 0.93 2.83 3.454(5) 125.3 .
C24 H24 Cl1 0.93 2.76 3.624(5) 154.7 4_576
C27 H27A Cl2 0.96 2.73 3.633(6) 158 .
C27 H27C Se1 0.96 3.02 3.930(6) 158.4 2_656
C18 H18 Cl1 0.93 2.83 3.454(5) 125.3 .
C24 H24 Cl1 0.93 2.76 3.624(5) 154.7 4_576
C27 H27A Cl2 0.96 2.73 3.633(6) 158 .
C27 H27C Se1 0.96 3.02 3.930(6) 158.4 2_656

loop_
_geom_torsion_atom_site_label_1
_geom_torsion_atom_site_label_2
_geom_torsion_atom_site_label_3
_geom_torsion_atom_site_label_4
_geom_torsion
N1 P1 O1 Zn1 54.0(10)
C19 P1 O1 Zn1 176.1(9)
C1 P1 O1 Zn1 -64.8(10)
O1 P1 N1 C25 -67.6(4)
C19 P1 N1 C25 170.0(3)
C1 P1 N1 C25 54.1(4)
O1 P1 N1 C28 84.3(4)
C19 P1 N1 C28 -38.1(4)
C1 P1 N1 C28 -153.9(3)
O1 P1 C1 C6 158.1(4)
N1 P1 C1 C6 32.0(4)
C19 P1 C1 C6 -83.1(4)
O1 P1 C1 C2 -21.9(5)
N1 P1 C1 C2 -148.1(4)
C19 P1 C1 C2 96.9(4)
C6 C1 C2 C3 -2.2(7)
P1 C1 C2 C3 177.9(4)
C6 C1 C2 P2 175.2(4)
P1 C1 C2 P2 -4.7(6)
C13 P2 C2 C3 122.2(4)
C7 P2 C2 C3 11.7(4)
Se1 P2 C2 C3 -103.8(4)
C13 P2 C2 C1 -55.3(5)
C7 P2 C2 C1 -165.7(4)
Se1 P2 C2 C1 78.7(4)
C1 C2 C3 C4 0.1(8)
P2 C2 C3 C4 -177.5(4)
C2 C3 C4 C5 1.9(8)
C3 C4 C5 C6 -1.9(8)
C2 C1 C6 C5 2.2(7)
P1 C1 C6 C5 -177.8(4)
C4 C5 C6 C1 -0.2(8)
C13 P2 C7 C12 -16.5(4)
C2 P2 C7 C12 96.1(4)
Se1 P2 C7 C12 -141.5(4)
C13 P2 C7 C8 153.6(4)
C2 P2 C7 C8 -93.7(4)
Se1 P2 C7 C8 28.6(4)
C12 C7 C8 C9 0.8(7)
P2 C7 C8 C9 -169.6(4)
C7 C8 C9 C10 0.8(8)
C8 C9 C10 C11 -2.1(8)
C9 C10 C11 C12 1.9(8)
C10 C11 C12 C7 -0.3(8)
C8 C7 C12 C11 -1.0(7)
P2 C7 C12 C11 169.3(4)
C7 P2 C13 C18 -87.9(4)
C2 P2 C13 C18 158.2(4)
Se1 P2 C13 C18 26.5(4)
C7 P2 C13 C14 81.6(4)
C2 P2 C13 C14 -32.3(4)
Se1 P2 C13 C14 -164.0(3)
C18 C13 C14 C15 0.1(7)
P2 C13 C14 C15 -169.6(4)
C13 C14 C15 C16 0.7(7)
C14 C15 C16 C17 -1.9(8)
C15 C16 C17 C18 2.2(8)
C16 C17 C18 C13 -1.5(7)
C14 C13 C18 C17 0.3(7)
P2 C13 C18 C17 169.7(4)
O1 P1 C19 C24 168.6(4)
N1 P1 C19 C24 -64.0(4)
C1 P1 C19 C24 48.9(4)
O1 P1 C19 C20 -12.0(4)
N1 P1 C19 C20 115.4(4)
C1 P1 C19 C20 -131.8(4)
C24 C19 C20 C21 2.7(7)
P1 C19 C20 C21 -176.7(3)
C19 C20 C21 C22 0.1(7)
C20 C21 C22 C23 -2.5(7)
C21 C22 C23 C24 2.1(8)
C22 C23 C24 C19 0.7(8)
C20 C19 C24 C23 -3.1(7)
P1 C19 C24 C23 176.3(4)
C28 N1 C25 C27 -60.9(5)
P1 N1 C25 C27 93.8(4)
C28 N1 C25 C26 64.5(5)
P1 N1 C25 C26 -140.8(4)
C25 N1 C28 C30 -120.3(5)
P1 N1 C28 C30 86.6(5)
C25 N1 C28 C29 109.0(5)
P1 N1 C28 C29 -44.1(5)
